data_7061576
loop_
_publ_author_name
'Chen, Zi-Peng'
'Li, Ding'
'Xu, Lei'
'Jiang, Yu-Fei'
'Lin, Kai'
'Zhao, Yue'
'Zhao, Jing'

_publ_section_title
;
 Cationic metal--organic frameworks constructed from a trigonal
 imidazole-containing ligand for the removal of Cr2O72&#x2212; in water
;
_journal_issue 27
_journal_name_full 'New Journal of Chemistry'
_journal_page_first 12994
_journal_page_last 13000
_journal_paper_doi 10.1039/D2NJ01567F
_journal_volume 46
_journal_year 2022
_chemical_formula_moiety 'C216 H168 Ag12 N56, 11(N O3), C27 H20 Ag N7, 10[H2O], 2[CH3CN], 10[H2O]'
_chemical_formula_sum 'C247 H234 Ag13 N76 O53'
_chemical_formula_weight 6517.40
_space_group_crystal_system orthorhombic
_space_group_IT_number 48
_space_group_name_Hall '-P 2ab 2bc'
_space_group_name_H-M_alt 'P n n n :2'
_atom_sites_solution_hydrogens mixed
_atom_sites_solution_primary dual
_audit_creation_date 2022-05-13
_audit_creation_method
;
Olex2 1.5
(compiled 2022.04.07 svn.rca3783a0 for OlexSys, GUI svn.r6498)
;
_audit_update_record
;
2022-05-16 deposited with the CCDC.	2022-06-06 downloaded from the CCDC.
;
_cell_angle_alpha 90
_cell_angle_beta 90
_cell_angle_gamma 90
_cell_formula_units_Z 2
_cell_length_a 15.2129(7)
_cell_length_b 27.1725(12)
_cell_length_c 34.1250(15)
_cell_measurement_reflns_used 9855
_cell_measurement_temperature 193.00
_cell_measurement_theta_max 50.12
_cell_measurement_theta_min 2.77
_cell_volume 14106.3(11)
_computing_cell_refinement
;
SAINT V8.40B (Bruker, 2019)
;
_computing_data_collection 'APEX3 V2019.11-0 (Bruker, 2019)'
_computing_data_reduction
;
SAINT V8.40B (Bruker, 2019)
;
_computing_molecular_graphics 'Olex2 1.5 (Dolomanov et al., 2009)'
_computing_publication_material 'Olex2 1.5 (Dolomanov et al., 2009)'
_computing_structure_refinement 'SHELXL 2019/2 (Sheldrick, 2015)'
_computing_structure_solution 'SHELXT 2018/2 (Sheldrick, 2018)'
_diffrn_ambient_temperature 193.00
_diffrn_detector CPAD
_diffrn_detector_area_resol_mean 7.41
_diffrn_detector_type 'Bruker PHOTON II'
_diffrn_measured_fraction_theta_full 0.998
_diffrn_measured_fraction_theta_max 0.998
_diffrn_measurement_device 'four-circle diffractometer'
_diffrn_measurement_device_type 'Bruker D8 VENTURE Metaljet PHOTON II'
_diffrn_measurement_method '\w and \f shutterless scans'
_diffrn_measurement_specimen_support 'nylon loop'
_diffrn_radiation_monochromator 'Helios Multi-layer Optic'
_diffrn_radiation_probe x-ray
_diffrn_radiation_type GaK\a
_diffrn_radiation_wavelength 1.34139
_diffrn_reflns_av_R_equivalents 0.0508
_diffrn_reflns_av_unetI/netI 0.0236
_diffrn_reflns_Laue_measured_fraction_full 0.998
_diffrn_reflns_Laue_measured_fraction_max 0.998
_diffrn_reflns_limit_h_max 18
_diffrn_reflns_limit_h_min -16
_diffrn_reflns_limit_k_max 32
_diffrn_reflns_limit_k_min -32
_diffrn_reflns_limit_l_max 40
_diffrn_reflns_limit_l_min -40
_diffrn_reflns_number 153223
_diffrn_reflns_point_group_measured_fraction_full 0.998
_diffrn_reflns_point_group_measured_fraction_max 0.998
_diffrn_reflns_theta_full 52.985
_diffrn_reflns_theta_max 52.985
_diffrn_reflns_theta_min 1.808
_diffrn_source MetalJet
_diffrn_source_type 'Liquid Metal source'
_exptl_absorpt_coefficient_mu 5.274
_exptl_absorpt_correction_T_max 0.3100
_exptl_absorpt_correction_T_min 0.1954
_exptl_absorpt_correction_type multi-scan
_exptl_absorpt_process_details SADABS
_exptl_crystal_colour colourless
_exptl_crystal_colour_primary colourless
_exptl_crystal_density_diffrn 1.534
_exptl_crystal_description block
_exptl_crystal_F_000 6566
_exptl_crystal_size_max 0.13
_exptl_crystal_size_mid 0.12
_exptl_crystal_size_min 0.1
_refine_diff_density_max 1.800
_refine_diff_density_min -0.894
_refine_diff_density_rms 0.115
_refine_ls_extinction_method none
_refine_ls_goodness_of_fit_ref 1.031
_refine_ls_hydrogen_treatment constr
_refine_ls_matrix_type full
_refine_ls_number_parameters 1018
_refine_ls_number_reflns 12455
_refine_ls_number_restraints 276
_refine_ls_restrained_S_all 1.035
_refine_ls_R_factor_all 0.0907
_refine_ls_R_factor_gt 0.0702
_refine_ls_shift/su_max 0.001
_refine_ls_shift/su_mean 0.000
_refine_ls_structure_factor_coef Fsqd
_refine_ls_weighting_details 'w=1/[\s^2^(Fo^2^)+(0.1537P)^2^+21.6811P] where P=(Fo^2^+2Fc^2^)/3'
_refine_ls_weighting_scheme calc
_refine_ls_wR_factor_gt 0.2279
_refine_ls_wR_factor_ref 0.2490
_reflns_Friedel_coverage 0.000
_reflns_number_gt 8973
_reflns_number_total 12455
_reflns_threshold_expression 'I > 2\s(I)'
_cod_data_source_file d2nj01567f2.cif
_cod_data_source_block 94e1_0m_sq
_cod_depositor_comments
;
The following automatic conversions were performed:

data item '_diffrn_radiation_probe' value 'X-ray' was changed to
'x-ray' in accordance with the
/home/data/users/saulius/crontab/automatic-downloads/rss-feeds/RSC/lib/dictionaries/cif_core.dic
dictionary named 'cif_core.dic' version 2.4.2 last updated on
2011-04-26.

Automatic conversion script
Id: cif_fix_values 7556 2019-12-06 15:28:31Z antanas 

 Adding full bibliography for 7061575--7061576.cif.
;
_cod_original_sg_symbol_H-M 'P n n n'
_cod_database_code 7061576
_shelx_shelxl_version_number 2019/2
_shelx_space_group_comment
;
The symmetry employed for this shelxl refinement is uniquely defined
by the following loop, which should always be used as a source of
symmetry information in preference to the above space-group names.
They are only intended as comments.
;
_shelx_estimated_absorpt_t_max 0.621
_shelx_estimated_absorpt_t_min 0.547
_olex2_refinement_description
;
1. Fixed Uiso
 At 1.2 times of:
  All C(H) groups
2. Uiso/Uaniso restraints and constraints
C2B_2 \\sim C2A \\sim C3A \\sim C3B_2: within 2A with sigma of 0.01 and sigma
for terminal atoms of 0.02 within 2A
: within 2A with sigma of 0.04 and sigma for terminal atoms of 0.08 within 2A
N1_9 \\sim N2_9 \\sim C1_9 \\sim C2_9 \\sim C3_9 \\sim C4_9 \\sim C5_9 \\sim
C6_9 \\sim C7_9 \\sim C8_9 \\sim C9_9 \\sim C19_9 \\sim C20_9 \\sim C21_9 \\sim
C22_9 \\sim C23_9 \\sim C24_9 \\sim C25_9 \\sim N6_9 \\sim N3_9 \\sim C26_9
\\sim C27_9 \\sim N7_9: within 2A with sigma of 0.01 and sigma for terminal
atoms of 0.02 within 2A
O1_7 \\sim N1_7 \\sim O2_7 \\sim O3_7: within 2A with sigma of 0.01 and sigma
for terminal atoms of 0.02 within 2A
O2_4 \\sim N1_4 \\sim O1_4 \\sim O3_4: within 2A with sigma of 0.01 and sigma
for terminal atoms of 0.02 within 2A
O2_3 \\sim N1_3 \\sim O1_3 \\sim O3_3: within 2A with sigma of 0.01 and sigma
for terminal atoms of 0.02 within 2A
O3_10 \\sim N1_10 \\sim O1_10 \\sim O2_10: within 2A with sigma of 0.01 and
sigma for terminal atoms of 0.02 within 2A
3. Rigid body (RIGU) restrains
 with sigma for 1-2 distances of 0.004 and sigma for 1-3 distances of 0.004
4. Others
 Sof(Ag4A)=1-FVAR(1)
 Sof(Ag4)=FVAR(1)
 Sof(C3B)=Sof(H3B)=Sof(C2B)=Sof(H2B)=1-FVAR(2)
 Sof(C2A)=Sof(H2A)=Sof(C3A)=Sof(H3A)=FVAR(2)
 Fixed Sof: N1(0.5) O1(0.5) O2(0.5) O3(0.5) N1(0.75) O1(0.75) O2(0.75)
 O3(0.75) N1(0.5) O1(0.5) O2(0.5) O3(0.5) N1(0.5) O1(0.5) O2(0.5) O3(0.5)
 Ag1(0.25) N1(0.5) N2(0.5) C1(0.5) H1(0.5) C2(0.5) H2(0.5) C3(0.5) H3(0.5)
 C4(0.5) C5(0.5) H5(0.5) C6(0.5) H6(0.5) C7(0.5) C8(0.5) H8(0.5) C9(0.5)
 H9(0.5) C19(0.25) C20(0.25) H20(0.25) C21(0.25) H21(0.25) C22(0.25) C23(0.25)
 H23(0.25) C24(0.25) H24(0.25) C25(0.25) C26(0.25) H26(0.25) C27(0.25)
 H27(0.25) N6(0.25) N7(0.25) N3(0.25) N1(0.5) O1(0.5) O2(0.5) O3(0.5)
 Fixed X: N3(0.75)
 Fixed Y: N3(0.75)
 Fixed Z: N3(0.154901)
5.a Free rotating group:
 C19(C20,H20,C21,H21,C22,C23,H23,C24,H24,C25,C26,H26,C27,H27,N6,N7)
5.b Aromatic/amide H refined with riding coordinates:
 C2A(H2A), C3A(H3A), C1(H1), C2(H2), C3(H3), C5(H5), C6(H6), C8(H8), C9(H9),
 C11(H11), C12(H12), C14(H14), C15(H15), C16(H16), C17(H17), C18(H18), C20(H20),
  C21(H21), C23(H23), C24(H24), C25(H25), C26(H26), C27(H27), C1(H1), C2(H2),
 C3(H3), C5(H5), C6(H6), C8(H8), C9(H9), C8(H8), C20(H20), C15(H15), C21(H21),
 C12(H12), C11(H11), C1(H1), C14(H14), C9(H9), C5(H5), C23(H23), C16(H16),
 C24(H24), C6(H6), C25(H25), C17(H17), C18(H18), C3B(H3B), C26(H26), C2B(H2B),
 C27(H27)
5.c Fitted hexagon refined as free rotating group:
 C4(C5,C6,C7,C8,C9)
;
_platon_squeeze_special_details
;
A solvent mask was calculated and 448 electrons were 
found in a volume of 1905\%A^3^ in 3 voids per unit cell. 
This is consistent with the presence of 
10[H2O], 2[CH3CN], 10[H2O] per Formula Unit 
which account for 488 electrons 
per unit cell.
;
_platon_squeeze_void_probe_radius 1.20
_olex2_submission_special_instructions 'No special instructions were received'

loop_
_space_group_symop_operation_xyz
'x, y, z'
'-x+1/2, -y+1/2, z'
'-x+1/2, y, -z+1/2'
'x, -y+1/2, -z+1/2'
'-x, -y, -z'
'x-1/2, y-1/2, -z'
'x-1/2, -y, z-1/2'
'-x, y-1/2, z-1/2'

loop_
_atom_site_label
_atom_site_type_symbol
_atom_site_fract_x
_atom_site_fract_y
_atom_site_fract_z
_atom_site_U_iso_or_equiv
_atom_site_adp_type
_atom_site_occupancy
_atom_site_site_symmetry_order
_atom_site_calc_flag
_atom_site_refinement_flags_posn
_atom_site_refinement_flags_adp
_atom_site_refinement_flags_occupancy
_atom_site_disorder_assembly
_atom_site_disorder_group
Ag2 Ag 0.99829(4) 0.69256(2) -0.06240(2) 0.0840(2) Uani 1 1 d . . . . .
Ag3 Ag 0.50155(3) 0.45526(3) 0.24862(2) 0.0877(2) Uani 1 1 d . . . . .
Ag4 Ag 0.01003(17) 0.19775(11) 0.56660(3) 0.0894(7) Uani 0.795(10) 1 d . . P A 1
Ag4A Ag 0.0487(11) 0.2178(4) 0.5713(2) 0.119(3) Uani 0.205(10) 1 d . . P A 2
C2A C 0.3995(10) 0.5452(5) 0.2906(5) 0.087(3) Uani 0.602(15) 1 d . U P B 1
H2A H 0.445292 0.568732 0.288008 0.104 Uiso 0.602(15) 1 calc R U P B 1
C3A C 0.3263(9) 0.5509(5) 0.3100(5) 0.085(3) Uani 0.602(15) 1 d . U P B 1
H3A H 0.310264 0.579104 0.324822 0.102 Uiso 0.602(15) 1 calc R U P B 1
N1_3 N 0.3294(9) 0.3459(5) 0.2464(3) 0.081(3) Uani 0.5 1 d . U P C -1
O1_3 O 0.2705(7) 0.3749(3) 0.2522(5) 0.064(3) Uani 0.5 1 d . U P C -1
O2_3 O 0.4043(5) 0.3572(3) 0.2420(2) 0.073(2) Uani 0.5 1 d . U P C -1
O3_3 O 0.3128(8) 0.2989(4) 0.2481(3) 0.099(3) Uani 0.5 1 d . U P C -1
N1_4 N 0.7452(8) 0.5558(6) -0.0031(3) 0.126(4) Uani 0.75 1 d . U P D 1
O1_4 O 0.7056(6) 0.5951(5) -0.0034(3) 0.172(5) Uani 0.75 1 d . U P D 1
O2_4 O 0.8169(4) 0.5551(4) 0.00239(18) 0.119(3) Uani 0.75 1 d . U P D 1
O3_4 O 0.6927(7) 0.5162(6) -0.0070(3) 0.150(4) Uani 0.75 1 d . U P D 1
N1_5 N 0.759(4) 0.253(2) 0.1157(4) 0.087(12) Uani 0.5 1 d . . P E -1
O1_5 O 0.798(2) 0.2790(10) 0.0939(9) 0.096(8) Uani 0.5 1 d . . P E -1
O2_5 O 0.7800(10) 0.2491(8) 0.1496(3) 0.113(7) Uani 0.5 1 d . . P E -1
O3_5 O 0.697(2) 0.2269(10) 0.0998(9) 0.105(11) Uani 0.5 1 d . . P E -1
N1_7 N 0.6673(15) 0.5565(6) 0.2518(4) 0.107(4) Uani 0.5 1 d . U P F -1
O1_7 O 0.7250(11) 0.5322(5) 0.2517(6) 0.117(5) Uani 0.5 1 d . U P F -1
O2_7 O 0.5975(8) 0.5475(4) 0.2543(3) 0.093(3) Uani 0.5 1 d . U P F -1
O3_7 O 0.6997(10) 0.6025(5) 0.2490(4) 0.132(4) Uani 0.5 1 d . U P F -1
N1_8 N 0.6027(3) 0.4130(2) 0.22367(15) 0.0720(14) Uani 1 1 d . . . . .
N2_8 N 0.7287(3) 0.39622(17) 0.19552(12) 0.0545(10) Uani 1 1 d . . . . .
N3_8 N 1.0566(3) 0.42829(16) 0.12385(13) 0.0554(11) Uani 1 1 d . . . . .
N4_8 N 1.0899(3) 0.57952(18) 0.01294(13) 0.0619(12) Uani 1 1 d . . . . .
C1_8 C 0.6782(4) 0.4309(2) 0.21202(16) 0.0635(14) Uani 1 1 d . . . . .
H1_8 H 0.695124 0.464396 0.214917 0.076 Uiso 1 1 calc R U . . .
C2_8 C 0.6040(5) 0.3641(3) 0.2134(2) 0.092(2) Uani 1 1 d . . . . .
H2_8 H 0.557618 0.341463 0.217921 0.110 Uiso 1 1 calc R U . . .
C3_8 C 0.6819(5) 0.3531(3) 0.1958(2) 0.089(2) Uani 1 1 d . . . . .
H3_8 H 0.700009 0.322043 0.185869 0.107 Uiso 1 1 calc R U . . .
C4_8 C 0.8141(3) 0.40373(19) 0.17868(14) 0.0500(11) Uani 1 1 d . . . . .
C5_8 C 0.8594(4) 0.3648(2) 0.16306(17) 0.0637(15) Uani 1 1 d . . . . .
H5_8 H 0.835049 0.332660 0.163961 0.076 Uiso 1 1 calc R U . . .
C6_8 C 0.9410(4) 0.3725(2) 0.14592(18) 0.0650(15) Uani 1 1 d . . . . .
H6_8 H 0.972925 0.345277 0.135837 0.078 Uiso 1 1 calc R U . . .
C7_8 C 0.9765(3) 0.4192(2) 0.14328(15) 0.0497(12) Uani 1 1 d . . . . .
C8_8 C 0.9308(4) 0.4577(2) 0.15974(16) 0.0569(13) Uani 1 1 d . . . . .
H8_8 H 0.955598 0.489764 0.159143 0.068 Uiso 1 1 calc R U . . .
C9_8 C 0.8502(4) 0.4507(2) 0.17703(17) 0.0602(14) Uani 1 1 d . . . . .
H9_8 H 0.819168 0.477922 0.187792 0.072 Uiso 1 1 calc R U . . .
C10_8 C 1.0618(4) 0.46923(19) 0.09825(15) 0.0538(12) Uani 1 1 d . . . . .
C11_8 C 1.1384(4) 0.4967(2) 0.09587(17) 0.0635(15) Uani 1 1 d . . . . .
H11_8 H 1.185752 0.489875 0.113196 0.076 Uiso 1 1 calc R U . . .
C12_8 C 1.1466(4) 0.5342(2) 0.06838(16) 0.0619(14) Uani 1 1 d . . . . .
H12_8 H 1.199511 0.552594 0.066611 0.074 Uiso 1 1 calc R U . . .
C13_8 C 1.0773(4) 0.5443(2) 0.04374(15) 0.0551(12) Uani 1 1 d . . . . .
C14_8 C 0.9993(3) 0.5188(2) 0.04677(17) 0.0566(13) Uani 1 1 d . . . . .
H14_8 H 0.951193 0.527011 0.030299 0.068 Uiso 1 1 calc R U . . .
C15_8 C 0.9913(3) 0.4816(2) 0.07352(16) 0.0548(13) Uani 1 1 d . . . . .
H15_8 H 0.937606 0.463893 0.075394 0.066 Uiso 1 1 calc R U . . .
C16_8 C 1.1650(4) 0.5863(3) -0.00896(19) 0.0711(17) Uani 1 1 d . . . . .
H16_8 H 1.218727 0.568853 -0.006201 0.085 Uiso 1 1 calc R U . . .
C17_8 C 1.1479(4) 0.6223(3) -0.0350(2) 0.0757(17) Uani 1 1 d . . . . .
H17_8 H 1.188450 0.635439 -0.053454 0.091 Uiso 1 1 calc R U . . .
C18_8 C 1.0288(4) 0.6110(2) -0.00122(17) 0.0630(14) Uani 1 1 d . . . . .
H18_8 H 0.970621 0.613820 0.008614 0.076 Uiso 1 1 calc R U . . .
C19_8 C 1.1255(3) 0.39255(19) 0.12304(14) 0.0491(11) Uani 1 1 d . . . . .
C20_8 C 1.1758(3) 0.3859(2) 0.08917(16) 0.0552(12) Uani 1 1 d . . . . .
H20_8 H 1.160434 0.402919 0.065855 0.066 Uiso 1 1 calc R U . . .
C21_8 C 1.2469(4) 0.3550(2) 0.08918(16) 0.0571(13) Uani 1 1 d . . . . .
H21_8 H 1.282343 0.351999 0.066391 0.068 Uiso 1 1 calc R U . . .
C22_8 C 1.2670(3) 0.32831(19) 0.12256(15) 0.0514(12) Uani 1 1 d . . . . .
C23_8 C 1.2155(4) 0.3318(2) 0.15527(15) 0.0561(13) Uani 1 1 d . . . . .
H23_8 H 1.228251 0.312165 0.177614 0.067 Uiso 1 1 calc R U . . .
C24_8 C 1.1447(4) 0.3639(2) 0.15582(16) 0.0567(13) Uani 1 1 d . . . . .
H24_8 H 1.109210 0.366432 0.178629 0.068 Uiso 1 1 calc R U . . .
C25_8 C 1.3675(4) 0.2684(2) 0.09148(18) 0.0614(14) Uani 1 1 d . . . . .
H25_8 H 1.335626 0.265107 0.067674 0.074 Uiso 1 1 calc R U . . .
C26_8 C 1.4036(4) 0.2911(2) 0.15028(19) 0.0696(16) Uani 1 1 d . . . . .
H26_8 H 1.403530 0.306257 0.175373 0.084 Uiso 1 1 calc R U . . .
C27_8 C 1.4653(5) 0.2599(2) 0.1358(2) 0.0724(16) Uani 1 1 d . . . . .
H27_8 H 1.516600 0.249357 0.149244 0.087 Uiso 1 1 calc R U . . .
N5_8 N 1.0606(4) 0.63701(18) -0.03037(15) 0.0700(13) Uani 1 1 d . . . . .
N6_8 N 1.3425(3) 0.29631(15) 0.12200(13) 0.0542(10) Uani 1 1 d . . . . .
N7_8 N 1.4424(3) 0.24623(17) 0.09928(15) 0.0652(12) Uani 1 1 d . . . . .
Ag1_9 Ag 0.500000 0.500000 0.000000 0.1026(7) Uani 0.5 2 d S . P . .
N1_9 N 0.4786(8) 0.5584(5) 0.0370(3) 0.086(3) Uani 0.5 1 d . U P G .
N2_9 N 0.5173(9) 0.6240(5) 0.0719(4) 0.086(3) Uani 0.5 1 d . U P . .
C1_9 C 0.5437(10) 0.5846(6) 0.0536(4) 0.079(3) Uani 0.5 1 d . U P G .
H1_9 H 0.603749 0.575183 0.052189 0.095 Uiso 0.5 1 calc R U P . .
C2_9 C 0.4051(11) 0.5876(7) 0.0465(5) 0.096(3) Uani 0.5 1 d . U P . .
H2_9 H 0.346880 0.580348 0.038284 0.115 Uiso 0.5 1 calc R U P G .
C3_9 C 0.4252(11) 0.6248(7) 0.0674(5) 0.093(3) Uani 0.5 1 d . U P G .
H3_9 H 0.385801 0.648471 0.077881 0.111 Uiso 0.5 1 calc R U P . .
C4_9 C 0.5761(7) 0.6577(3) 0.0943(3) 0.074(3) Uani 0.5 1 d G U P G -1
C5_9 C 0.5487(6) 0.6789(4) 0.1293(3) 0.108(4) Uani 0.5 1 d G U P G -1
H5_9 H 0.492146 0.671559 0.139524 0.130 Uiso 0.5 1 calc R U P G -1
C6_9 C 0.6041(8) 0.7109(4) 0.1493(3) 0.122(4) Uani 0.5 1 d G U P G -1
H6_9 H 0.585352 0.725430 0.173220 0.147 Uiso 0.5 1 calc R U P G -1
C7_9 C 0.6868(8) 0.7217(4) 0.1343(3) 0.113(4) Uani 0.5 1 d G U P G -1
C8_9 C 0.7142(6) 0.7005(4) 0.0993(3) 0.097(3) Uani 0.5 1 d G U P G -1
H8_9 H 0.770737 0.707910 0.089069 0.117 Uiso 0.5 1 calc R U P G -1
C9_9 C 0.6588(7) 0.6685(3) 0.0793(2) 0.081(3) Uani 0.5 1 d G U P G -1
H9_9 H 0.677530 0.654039 0.055372 0.097 Uiso 0.5 1 calc R U P G -1
C19_9 C 0.737(2) 0.7506(16) 0.1971(4) 0.130(6) Uani 0.25 1 d G U P G -1
C20_9 C 0.734(2) 0.7963(14) 0.2159(5) 0.140(7) Uani 0.25 1 d G U P G -1
H20_9 H 0.740523 0.824737 0.201006 0.168 Uiso 0.25 1 d G U P G -1
C21_9 C 0.721(2) 0.8005(10) 0.2548(5) 0.147(7) Uani 0.25 1 d G U P G -1
H21_9 H 0.716716 0.831398 0.266424 0.176 Uiso 0.25 1 d G U P G -1
C22_9 C 0.7151(10) 0.7577(8) 0.2776(4) 0.152(7) Uani 0.25 1 d G U P G -1
C23_9 C 0.723(2) 0.7117(10) 0.2606(5) 0.145(7) Uani 0.25 1 d G U P G -1
H23_9 H 0.719907 0.683459 0.275984 0.174 Uiso 0.25 1 d G U P G -1
C24_9 C 0.734(2) 0.7081(14) 0.2197(5) 0.139(7) Uani 0.25 1 d G U P G -1
H24_9 H 0.740265 0.677457 0.207815 0.166 Uiso 0.25 1 d G U P G -1
C25_9 C 0.7394(18) 0.7949(9) 0.3417(5) 0.174(8) Uani 0.25 1 d G U P G -1
C26_9 C 0.6445(18) 0.7354(9) 0.3414(5) 0.176(8) Uani 0.25 1 d G U P G -1
H26_9 H 0.592329 0.715880 0.334953 0.212 Uiso 0.25 1 d G U P G -1
C27_9 C 0.651(2) 0.7532(10) 0.3783(5) 0.180(8) Uani 0.25 1 d G U P G -1
H27_9 H 0.622514 0.740911 0.400234 0.216 Uiso 0.25 1 d G U P G -1
N6_9 N 0.7025(12) 0.7614(7) 0.3195(4) 0.167(7) Uani 0.25 1 d G U P G -1
N7_9 N 0.707(2) 0.7912(10) 0.3780(5) 0.180(8) Uani 0.25 1 d G U P G -1
N3_9 N 0.750000 0.750000 0.154901 0.120(5) Uani 0.5 2 d S TU P . .
N1_10 N 0.7871(12) 0.7155(10) 0.0033(4) 0.125(5) Uani 0.5 1 d . U P H -1
O1_10 O 0.7090(12) 0.6983(9) 0.0039(5) 0.161(6) Uani 0.5 1 d . U P H -1
O2_10 O 0.7947(11) 0.7626(8) -0.0051(5) 0.129(5) Uani 0.5 1 d . U P H -1
O3_10 O 0.8510(5) 0.6811(4) 0.0044(2) 0.078(3) Uani 0.5 1 d . U P H -1
C4_2 C 0.1922(4) 0.4973(2) 0.32374(16) 0.0592(14) Uani 1 1 d . . . . .
C8_2 C 0.0818(4) 0.4394(2) 0.34169(16) 0.0602(14) Uani 1 1 d . . . . .
H8_2 H 0.059729 0.406714 0.341292 0.072 Uiso 1 1 calc R U . . .
C10_2 C -0.0480(4) 0.4214(2) 0.40388(16) 0.0601(14) Uani 1 1 d . . . . .
C13_2 C -0.0586(4) 0.3416(2) 0.45353(16) 0.0584(13) Uani 1 1 d . . . . .
C20_2 C -0.1796(4) 0.4961(2) 0.40885(17) 0.0628(14) Uani 1 1 d . . . . .
H20_2 H -0.171008 0.475221 0.430859 0.075 Uiso 1 1 calc R U . . .
C15_2 C 0.0182(4) 0.4121(2) 0.43095(17) 0.0608(14) Uani 1 1 d . . . . .
H15_2 H 0.067323 0.433570 0.432611 0.073 Uiso 1 1 calc R U . . .
C21_2 C -0.2520(4) 0.5265(2) 0.40774(18) 0.0672(16) Uani 1 1 d . . . . .
H21_2 H -0.293963 0.525686 0.428351 0.081 Uiso 1 1 calc R U . . .
C12_2 C -0.1238(4) 0.3496(2) 0.42551(17) 0.0637(14) Uani 1 1 d . . . . .
H12_2 H -0.172084 0.327624 0.423528 0.076 Uiso 1 1 calc R U . . .
C11_2 C -0.1180(4) 0.3886(2) 0.40130(18) 0.0652(15) Uani 1 1 d . . . . .
H11_2 H -0.162415 0.393720 0.382152 0.078 Uiso 1 1 calc R U . . .
C19_2 C -0.1187(4) 0.4953(2) 0.37824(16) 0.0575(13) Uani 1 1 d . . . . .
C7_2 C 0.0347(4) 0.4763(2) 0.36100(16) 0.0592(13) Uani 1 1 d . . . . .
C1_2 C 0.3275(4) 0.4755(2) 0.28838(17) 0.0662(15) Uani 1 1 d . . . . .
H1_2 H 0.315488 0.441278 0.287014 0.079 Uiso 1 1 calc R U . . .
C14_2 C 0.0127(4) 0.3719(2) 0.45533(18) 0.0643(15) Uani 1 1 d . . . . .
H14_2 H 0.058608 0.365316 0.473447 0.077 Uiso 1 1 calc R U . . .
C22_2 C -0.2634(4) 0.5584(2) 0.37641(19) 0.0688(16) Uani 1 1 d . . . . .
C9_2 C 0.1592(4) 0.4500(2) 0.32344(18) 0.0650(15) Uani 1 1 d . . . . .
H9_2 H 0.190733 0.424631 0.310412 0.078 Uiso 1 1 calc R U . . .
C5_2 C 0.1477(4) 0.5344(2) 0.3422(2) 0.0743(18) Uani 1 1 d . . . . .
H5_2 H 0.169926 0.567044 0.342126 0.089 Uiso 1 1 calc R U . . .
C23_2 C -0.2037(4) 0.5587(2) 0.34610(19) 0.0725(16) Uani 1 1 d . . . . .
H23_2 H -0.212024 0.580285 0.324535 0.087 Uiso 1 1 calc R U . . .
C16_2 C -0.0108(5) 0.2810(3) 0.50385(19) 0.0729(18) Uani 1 1 d . . . . .
H16_2 H 0.050303 0.287903 0.502579 0.088 Uiso 1 1 calc R U . . .
C24_2 C -0.1314(4) 0.5276(2) 0.34682(17) 0.0668(15) Uani 1 1 d . . . . .
H24_2 H -0.090232 0.528264 0.325887 0.080 Uiso 1 1 calc R U . . .
C6_2 C 0.0677(4) 0.5231(2) 0.3613(2) 0.0719(17) Uani 1 1 d . . . . .
H6_2 H 0.036558 0.548349 0.374589 0.086 Uiso 1 1 calc R U . . .
C25_2 C -0.3657(5) 0.6169(3) 0.4072(2) 0.0802(19) Uani 1 1 d . . . . .
H25_2 H -0.340628 0.615399 0.432661 0.096 Uiso 1 1 calc R U . . .
C17_2 C -0.1487(5) 0.2816(3) 0.4917(3) 0.104(3) Uani 1 1 d . . . . .
H17_2 H -0.204790 0.288427 0.480633 0.125 Uiso 1 1 calc R U . . .
C18_2 C -0.1305(6) 0.2502(3) 0.5197(3) 0.102(3) Uani 1 1 d . . . . .
H18_2 H -0.172978 0.230463 0.532735 0.123 Uiso 1 1 calc R U . . .
C3B_2 C 0.2963(14) 0.5513(8) 0.2864(8) 0.084(4) Uani 0.398(15) 1 d . U P B 2
H3B_2 H 0.263214 0.580902 0.286003 0.100 Uiso 0.398(15) 1 calc R U P B 2
C26_2 C -0.3903(7) 0.6008(4) 0.3462(3) 0.124(4) Uani 1 1 d . . . . .
H26_2 H -0.387201 0.587225 0.320611 0.149 Uiso 1 1 calc R U . . .
C2B_2 C 0.3722(15) 0.5431(9) 0.2690(8) 0.084(4) Uani 0.398(15) 1 d . U P B 2
H2B_2 H 0.404444 0.567219 0.254823 0.101 Uiso 0.398(15) 1 calc R U P B 2
C27_2 C -0.4494(8) 0.6345(5) 0.3596(3) 0.153(5) Uani 1 1 d . . . . .
H27_2 H -0.495489 0.648441 0.344468 0.183 Uiso 1 1 calc R U . . .
N1_2 N 0.3982(3) 0.4962(2) 0.27391(16) 0.0773(15) Uani 1 1 d . . . . .
N2_2 N 0.2748(3) 0.50810(19) 0.30513(15) 0.0682(13) Uani 1 1 d . . . . .
N3_2 N -0.0460(3) 0.46390(18) 0.37961(14) 0.0626(12) Uani 1 1 d . . . . .
N5_2 N -0.0707(3) 0.30237(18) 0.48172(14) 0.0652(12) Uani 1 1 d . . . . .
N4_2 N -0.0456(4) 0.2494(2) 0.52744(18) 0.0823(16) Uani 1 1 d . . . . .
N6_2 N -0.3386(4) 0.5908(2) 0.37596(16) 0.0775(15) Uani 1 1 d . . . . .
N7_2 N -0.4331(5) 0.6451(3) 0.39686(19) 0.100(2) Uani 1 1 d . . . . .

loop_
_atom_site_aniso_label
_atom_site_aniso_U_11
_atom_site_aniso_U_22
_atom_site_aniso_U_33
_atom_site_aniso_U_23
_atom_site_aniso_U_13
_atom_site_aniso_U_12
Ag2 0.1161(5) 0.0595(3) 0.0763(4) -0.0003(2) -0.0309(3) 0.0200(3)
Ag3 0.0531(3) 0.1409(6) 0.0690(4) 0.0056(3) 0.0218(2) 0.0230(3)
Ag4 0.0946(11) 0.0830(12) 0.0905(6) 0.0109(5) -0.0210(5) 0.0310(7)
Ag4A 0.153(7) 0.096(4) 0.107(3) 0.017(3) -0.006(3) 0.013(5)
C2A 0.070(7) 0.085(5) 0.104(9) -0.017(7) 0.034(6) -0.013(5)
C3A 0.070(7) 0.080(5) 0.104(9) -0.024(7) 0.034(6) -0.014(5)
N1_3 0.101(8) 0.095(7) 0.045(5) -0.007(5) 0.001(5) -0.011(7)
O1_3 0.070(11) 0.071(4) 0.050(5) 0.001(5) -0.006(8) 0.002(4)
O2_3 0.045(4) 0.107(6) 0.067(5) 0.002(4) 0.028(4) -0.018(4)
O3_3 0.141(9) 0.079(6) 0.077(6) -0.004(5) -0.001(6) 0.003(6)
N1_4 0.079(6) 0.238(11) 0.062(5) 0.053(6) 0.011(4) 0.042(7)
O1_4 0.091(6) 0.274(12) 0.150(8) 0.102(8) 0.027(5) 0.072(7)
O2_4 0.047(4) 0.250(9) 0.059(4) 0.032(5) -0.003(3) 0.015(5)
O3_4 0.099(7) 0.251(12) 0.100(6) 0.012(7) 0.027(5) 0.039(8)
N1_5 0.11(3) 0.072(13) 0.080(10) -0.003(14) 0.05(2) 0.009(14)
O1_5 0.079(13) 0.094(12) 0.115(14) 0.053(10) -0.018(10) -0.010(9)
O2_5 0.19(2) 0.073(5) 0.080(6) 0.023(7) -0.011(8) 0.010(14)
O3_5 0.098(18) 0.11(2) 0.104(18) 0.042(17) 0.005(14) 0.028(14)
N1_7 0.150(12) 0.104(9) 0.066(6) -0.028(7) 0.015(8) -0.007(9)
O1_7 0.165(14) 0.113(7) 0.073(6) -0.002(8) 0.013(11) -0.028(8)
O2_7 0.101(8) 0.108(7) 0.070(5) -0.015(5) 0.029(5) -0.040(6)
O3_7 0.183(11) 0.109(7) 0.103(7) -0.011(7) 0.031(9) -0.006(7)
N1_8 0.046(3) 0.110(4) 0.060(3) 0.000(3) 0.009(2) 0.007(3)
N2_8 0.043(2) 0.068(3) 0.052(2) -0.001(2) 0.0079(19) 0.003(2)
N3_8 0.048(2) 0.063(3) 0.055(2) 0.011(2) 0.0119(19) 0.006(2)
N4_8 0.058(3) 0.072(3) 0.055(3) 0.012(2) -0.004(2) 0.000(2)
C1_8 0.048(3) 0.084(4) 0.058(3) -0.005(3) 0.012(3) 0.007(3)
C2_8 0.064(4) 0.097(5) 0.113(6) 0.010(4) 0.032(4) -0.006(4)
C3_8 0.074(4) 0.080(4) 0.113(6) 0.000(4) 0.031(4) -0.006(4)
C4_8 0.041(3) 0.063(3) 0.046(3) 0.003(2) 0.005(2) 0.002(2)
C5_8 0.061(4) 0.059(3) 0.072(4) -0.007(3) 0.021(3) -0.001(3)
C6_8 0.059(3) 0.062(3) 0.075(4) -0.009(3) 0.024(3) 0.009(3)
C7_8 0.042(3) 0.061(3) 0.046(3) 0.002(2) 0.009(2) 0.007(2)
C8_8 0.059(3) 0.055(3) 0.056(3) 0.004(2) 0.008(2) 0.001(2)
C9_8 0.054(3) 0.065(3) 0.062(3) -0.005(3) 0.013(3) 0.012(3)
C10_8 0.049(3) 0.059(3) 0.053(3) 0.004(2) 0.006(2) 0.006(2)
C11_8 0.049(3) 0.079(4) 0.063(3) 0.010(3) -0.010(3) -0.002(3)
C12_8 0.057(3) 0.069(4) 0.059(3) 0.009(3) -0.004(3) -0.008(3)
C13_8 0.053(3) 0.060(3) 0.052(3) 0.004(2) 0.001(2) 0.003(2)
C14_8 0.047(3) 0.067(3) 0.056(3) 0.007(3) 0.003(2) 0.008(2)
C15_8 0.047(3) 0.063(3) 0.054(3) 0.002(3) 0.006(2) 0.003(2)
C16_8 0.048(3) 0.091(4) 0.074(4) 0.023(3) -0.003(3) -0.002(3)
C17_8 0.063(4) 0.090(4) 0.074(4) 0.020(3) -0.003(3) -0.004(3)
C18_8 0.061(3) 0.065(4) 0.063(3) 0.005(3) 0.003(3) 0.014(3)
C19_8 0.040(3) 0.060(3) 0.047(3) 0.003(2) 0.005(2) 0.006(2)
C20_8 0.047(3) 0.065(3) 0.053(3) 0.007(2) 0.007(2) 0.007(2)
C21_8 0.053(3) 0.066(3) 0.052(3) 0.000(2) 0.014(2) 0.003(3)
C22_8 0.044(3) 0.054(3) 0.056(3) -0.004(2) 0.004(2) 0.002(2)
C23_8 0.057(3) 0.062(3) 0.049(3) 0.001(2) -0.002(2) 0.003(3)
C24_8 0.051(3) 0.067(3) 0.052(3) -0.002(2) 0.009(2) 0.009(2)
C25_8 0.064(4) 0.057(3) 0.063(3) -0.006(3) 0.011(3) 0.002(3)
C26_8 0.067(4) 0.067(3) 0.075(4) -0.017(3) -0.005(3) 0.017(3)
C27_8 0.068(4) 0.063(4) 0.087(5) -0.006(3) -0.009(4) 0.014(3)
N5_8 0.082(4) 0.059(3) 0.069(3) 0.010(2) -0.005(3) 0.010(3)
N6_8 0.051(3) 0.050(2) 0.061(3) -0.004(2) 0.007(2) 0.0044(19)
N7_8 0.063(3) 0.059(3) 0.074(3) 0.001(2) 0.010(3) 0.012(2)
Ag1_9 0.1044(14) 0.1241(16) 0.0792(11) 0.0403(10) -0.0181(8) -0.0309(10)
N1_9 0.077(6) 0.119(7) 0.062(5) 0.050(5) 0.013(5) 0.000(5)
N2_9 0.095(5) 0.090(6) 0.074(5) 0.044(4) 0.014(5) 0.014(5)
C1_9 0.075(6) 0.100(7) 0.062(6) 0.041(5) 0.013(5) 0.016(6)
C2_9 0.084(7) 0.125(8) 0.080(7) 0.054(6) 0.011(6) -0.002(6)
C3_9 0.086(6) 0.107(7) 0.085(7) 0.042(6) 0.023(6) 0.017(6)
C4_9 0.116(6) 0.061(5) 0.044(4) 0.013(4) -0.011(5) 0.009(5)
C5_9 0.135(8) 0.098(7) 0.091(7) 0.008(6) 0.021(7) -0.016(7)
C6_9 0.156(9) 0.102(7) 0.109(8) 0.000(7) 0.029(7) -0.009(7)
C7_9 0.155(8) 0.079(6) 0.105(7) 0.003(5) 0.015(6) 0.009(6)
C8_9 0.133(8) 0.073(6) 0.085(7) 0.002(6) 0.004(6) 0.034(6)
C9_9 0.118(7) 0.065(6) 0.061(5) -0.001(5) -0.030(5) 0.038(6)
C19_9 0.181(13) 0.083(8) 0.127(11) 0.008(9) 0.011(9) -0.030(9)
C20_9 0.194(15) 0.091(10) 0.135(13) 0.009(11) 0.016(11) -0.038(12)
C21_9 0.204(16) 0.097(11) 0.141(13) 0.010(11) 0.019(12) -0.042(12)
C22_9 0.210(15) 0.101(10) 0.144(13) 0.010(11) 0.023(11) -0.047(11)
C23_9 0.204(16) 0.090(11) 0.141(14) 0.010(11) 0.018(12) -0.040(12)
C24_9 0.194(15) 0.086(10) 0.136(13) 0.010(11) 0.013(11) -0.032(11)
C25_9 0.230(18) 0.131(14) 0.162(15) 0.007(13) 0.028(14) -0.061(13)
C26_9 0.236(18) 0.131(14) 0.162(15) 0.008(13) 0.025(14) -0.058(13)
C27_9 0.239(19) 0.136(14) 0.165(16) 0.007(14) 0.024(15) -0.061(14)
N6_9 0.225(16) 0.121(12) 0.154(14) 0.011(11) 0.023(13) -0.057(12)
N7_9 0.237(18) 0.136(14) 0.168(16) 0.010(14) 0.022(15) -0.062(14)
N3_9 0.167(11) 0.080(7) 0.115(9) 0.000 0.000 -0.011(8)
N1_10 0.086(8) 0.198(13) 0.091(8) -0.012(9) 0.013(7) -0.017(10)
O1_10 0.086(10) 0.246(18) 0.152(12) -0.018(13) 0.006(8) -0.020(12)
O2_10 0.110(9) 0.164(14) 0.112(9) 0.011(10) 0.016(7) 0.020(12)
O3_10 0.031(4) 0.133(8) 0.070(5) 0.009(5) -0.019(3) 0.001(4)
C4_2 0.045(3) 0.077(4) 0.056(3) -0.003(3) 0.017(2) 0.006(3)
C8_2 0.049(3) 0.067(3) 0.064(3) -0.007(3) 0.012(3) 0.006(3)
C10_2 0.048(3) 0.075(4) 0.058(3) -0.006(3) 0.008(2) 0.003(3)
C13_2 0.054(3) 0.062(3) 0.060(3) -0.005(3) 0.001(2) 0.003(3)
C20_2 0.051(3) 0.084(4) 0.053(3) -0.007(3) 0.007(2) 0.006(3)
C15_2 0.043(3) 0.077(4) 0.062(3) -0.009(3) 0.007(2) -0.007(3)
C21_2 0.050(3) 0.092(4) 0.060(3) -0.017(3) 0.009(3) 0.001(3)
C12_2 0.057(3) 0.068(4) 0.066(3) -0.001(3) -0.006(3) -0.003(3)
C11_2 0.057(3) 0.074(4) 0.064(3) -0.007(3) -0.010(3) -0.001(3)
C19_2 0.050(3) 0.068(3) 0.054(3) -0.007(3) 0.009(2) 0.001(3)
C7_2 0.046(3) 0.075(4) 0.057(3) -0.006(3) 0.011(2) 0.002(3)
C1_2 0.054(3) 0.085(4) 0.059(3) -0.003(3) 0.014(3) 0.011(3)
C14_2 0.048(3) 0.086(4) 0.059(3) -0.003(3) -0.001(2) 0.005(3)
C22_2 0.055(3) 0.083(4) 0.068(4) -0.025(3) 0.003(3) 0.008(3)
C9_2 0.061(4) 0.067(4) 0.067(4) -0.007(3) 0.013(3) 0.010(3)
C5_2 0.064(4) 0.072(4) 0.087(4) -0.017(3) 0.026(3) -0.002(3)
C23_2 0.075(4) 0.077(4) 0.066(4) -0.006(3) 0.016(3) 0.014(3)
C16_2 0.069(4) 0.086(5) 0.064(4) -0.002(3) 0.003(3) 0.021(3)
C24_2 0.060(4) 0.084(4) 0.057(3) -0.008(3) 0.017(3) 0.011(3)
C6_2 0.059(4) 0.069(4) 0.088(4) -0.020(3) 0.031(3) 0.000(3)
C25_2 0.073(4) 0.095(5) 0.073(4) -0.020(4) 0.009(3) 0.024(4)
C17_2 0.073(5) 0.094(5) 0.145(7) 0.050(5) -0.025(5) -0.023(4)
C18_2 0.083(5) 0.093(5) 0.130(7) 0.048(5) -0.033(5) -0.009(4)
C3B_2 0.068(8) 0.077(6) 0.105(10) -0.019(8) 0.034(7) -0.014(6)
C26_2 0.131(8) 0.148(8) 0.093(6) -0.042(6) -0.022(5) 0.071(7)
C2B_2 0.071(8) 0.081(6) 0.100(10) -0.021(8) 0.034(7) -0.015(6)
C27_2 0.155(10) 0.197(11) 0.106(7) -0.051(7) -0.038(7) 0.103(9)
N1_2 0.052(3) 0.108(4) 0.072(3) 0.002(3) 0.018(2) 0.007(3)
N2_2 0.058(3) 0.076(3) 0.071(3) -0.001(2) 0.022(2) 0.008(2)
N3_2 0.047(3) 0.078(3) 0.063(3) 0.002(2) 0.018(2) 0.002(2)
N5_2 0.056(3) 0.075(3) 0.065(3) -0.003(2) -0.004(2) 0.017(2)
N4_2 0.089(4) 0.079(4) 0.080(4) -0.003(3) -0.003(3) 0.029(3)
N6_2 0.070(3) 0.095(4) 0.068(3) -0.021(3) -0.001(3) 0.021(3)
N7_2 0.096(5) 0.119(5) 0.084(4) -0.019(4) 0.003(3) 0.042(4)

loop_
_atom_type_symbol
_atom_type_description
_atom_type_scat_dispersion_real
_atom_type_scat_dispersion_imag
_atom_type_scat_source
Ag Ag 0.0782 3.3823 'International Tables Vol C Tables 4.2.6.8 and 6.1.1.4'
C C 0.0137 0.0067 'International Tables Vol C Tables 4.2.6.8 and 6.1.1.4'
H H 0.0000 0.0000 'International Tables Vol C Tables 4.2.6.8 and 6.1.1.4'
N N 0.0241 0.0134 'International Tables Vol C Tables 4.2.6.8 and 6.1.1.4'
O O 0.0389 0.0241 'International Tables Vol C Tables 4.2.6.8 and 6.1.1.4'

loop_
_geom_angle_atom_site_label_1
_geom_angle_atom_site_label_2
_geom_angle_atom_site_label_3
_geom_angle
_geom_angle_site_symmetry_1
_geom_angle_site_symmetry_3
_geom_angle_publ_flag
N5_8 Ag2 N7_8 174.6(2) . 6_565 ?
N1_8 Ag3 N1_2 178.6(2) . . ?
N7_2 Ag4 N4_2 177.5(3) 6_656 . ?
N4_2 Ag4A N7_2 136.9(10) . 6_656 ?
C3A C2A H2A 126.4 . . ?
C3A C2A N1_2 107.3(11) . . ?
N1_2 C2A H2A 126.4 . . ?
C2A C3A H3A 125.8 . . ?
C2A C3A N2_2 108.4(11) . . ?
N2_2 C3A H3A 125.8 . . ?
O1_3 N1_3 O3_3 119.2(13) . . ?
O2_3 N1_3 O1_3 124.3(12) . . ?
O2_3 N1_3 O3_3 116.2(14) . . ?
O1_4 N1_4 O3_4 113.8(12) . . ?
O2_4 N1_4 O1_4 120.1(18) . . ?
O2_4 N1_4 O3_4 126.0(16) . . ?
O1_5 N1_5 O2_5 121(6) . . ?
O1_5 N1_5 O3_5 115(2) . . ?
O2_5 N1_5 O3_5 123(5) . . ?
O1_7 N1_7 O3_7 105(2) . . ?
O2_7 N1_7 O1_7 130(2) . . ?
O2_7 N1_7 O3_7 125(2) . . ?
C1_8 N1_8 Ag3 124.1(5) . . ?
C1_8 N1_8 C2_8 105.7(5) . . ?
C2_8 N1_8 Ag3 130.0(4) . . ?
C1_8 N2_8 C3_8 107.5(5) . . ?
C1_8 N2_8 C4_8 125.9(5) . . ?
C3_8 N2_8 C4_8 126.5(5) . . ?
C7_8 N3_8 C10_8 118.5(4) . . ?
C7_8 N3_8 C19_8 121.6(4) . . ?
C10_8 N3_8 C19_8 118.7(4) . . ?
C16_8 N4_8 C13_8 126.7(5) . . ?
C18_8 N4_8 C13_8 126.3(5) . . ?
C18_8 N4_8 C16_8 107.0(5) . . ?
N1_8 C1_8 N2_8 111.5(6) . . ?
N1_8 C1_8 H1_8 124.2 . . ?
N2_8 C1_8 H1_8 124.2 . . ?
N1_8 C2_8 H2_8 125.1 . . ?
C3_8 C2_8 N1_8 109.8(6) . . ?
C3_8 C2_8 H2_8 125.1 . . ?
N2_8 C3_8 H3_8 127.3 . . ?
C2_8 C3_8 N2_8 105.4(6) . . ?
C2_8 C3_8 H3_8 127.3 . . ?
C5_8 C4_8 N2_8 120.1(5) . . ?
C5_8 C4_8 C9_8 119.6(5) . . ?
C9_8 C4_8 N2_8 120.2(5) . . ?
C4_8 C5_8 H5_8 120.1 . . ?
C4_8 C5_8 C6_8 119.8(5) . . ?
C6_8 C5_8 H5_8 120.1 . . ?
C5_8 C6_8 H6_8 119.5 . . ?
C7_8 C6_8 C5_8 121.0(5) . . ?
C7_8 C6_8 H6_8 119.5 . . ?
C6_8 C7_8 N3_8 122.0(5) . . ?
C8_8 C7_8 N3_8 119.7(5) . . ?
C8_8 C7_8 C6_8 118.3(5) . . ?
C7_8 C8_8 H8_8 119.3 . . ?
C9_8 C8_8 C7_8 121.5(5) . . ?
C9_8 C8_8 H8_8 119.3 . . ?
C4_8 C9_8 H9_8 120.2 . . ?
C8_8 C9_8 C4_8 119.7(5) . . ?
C8_8 C9_8 H9_8 120.2 . . ?
C11_8 C10_8 N3_8 120.4(5) . . ?
C11_8 C10_8 C15_8 118.5(5) . . ?
C15_8 C10_8 N3_8 121.0(5) . . ?
C10_8 C11_8 H11_8 119.7 . . ?
C10_8 C11_8 C12_8 120.6(5) . . ?
C12_8 C11_8 H11_8 119.7 . . ?
C11_8 C12_8 H12_8 120.3 . . ?
C13_8 C12_8 C11_8 119.4(5) . . ?
C13_8 C12_8 H12_8 120.3 . . ?
C12_8 C13_8 N4_8 118.6(5) . . ?
C12_8 C13_8 C14_8 120.9(5) . . ?
C14_8 C13_8 N4_8 120.4(5) . . ?
C13_8 C14_8 H14_8 120.0 . . ?
C15_8 C14_8 C13_8 119.9(5) . . ?
C15_8 C14_8 H14_8 120.0 . . ?
C10_8 C15_8 H15_8 119.7 . . ?
C14_8 C15_8 C10_8 120.6(5) . . ?
C14_8 C15_8 H15_8 119.7 . . ?
N4_8 C16_8 H16_8 126.4 . . ?
C17_8 C16_8 N4_8 107.2(6) . . ?
C17_8 C16_8 H16_8 126.4 . . ?
C16_8 C17_8 H17_8 125.8 . . ?
C16_8 C17_8 N5_8 108.4(6) . . ?
N5_8 C17_8 H17_8 125.8 . . ?
N4_8 C18_8 H18_8 124.5 . . ?
N5_8 C18_8 N4_8 111.0(5) . . ?
N5_8 C18_8 H18_8 124.5 . . ?
C20_8 C19_8 N3_8 120.4(4) . . ?
C24_8 C19_8 N3_8 121.2(4) . . ?
C24_8 C19_8 C20_8 118.4(5) . . ?
C19_8 C20_8 H20_8 119.6 . . ?
C21_8 C20_8 C19_8 120.8(5) . . ?
C21_8 C20_8 H20_8 119.6 . . ?
C20_8 C21_8 H21_8 120.1 . . ?
C20_8 C21_8 C22_8 119.7(5) . . ?
C22_8 C21_8 H21_8 120.1 . . ?
C21_8 C22_8 N6_8 118.8(4) . . ?
C23_8 C22_8 C21_8 120.6(5) . . ?
C23_8 C22_8 N6_8 120.6(5) . . ?
C22_8 C23_8 H23_8 120.0 . . ?
C22_8 C23_8 C24_8 120.0(5) . . ?
C24_8 C23_8 H23_8 120.0 . . ?
C19_8 C24_8 H24_8 119.9 . . ?
C23_8 C24_8 C19_8 120.3(5) . . ?
C23_8 C24_8 H24_8 119.9 . . ?
N6_8 C25_8 H25_8 124.9 . . ?
N7_8 C25_8 H25_8 124.9 . . ?
N7_8 C25_8 N6_8 110.3(5) . . ?
C27_8 C26_8 H26_8 126.9 . . ?
N6_8 C26_8 H26_8 126.9 . . ?
N6_8 C26_8 C27_8 106.3(6) . . ?
C26_8 C27_8 H27_8 125.3 . . ?
N7_8 C27_8 C26_8 109.3(6) . . ?
N7_8 C27_8 H27_8 125.3 . . ?
C17_8 N5_8 Ag2 125.3(4) . . ?
C18_8 N5_8 Ag2 128.2(4) . . ?
C18_8 N5_8 C17_8 106.4(5) . . ?
C25_8 N6_8 C22_8 125.2(5) . . ?
C25_8 N6_8 C26_8 107.5(5) . . ?
C26_8 N6_8 C22_8 127.1(4) . . ?
C25_8 N7_8 Ag2 123.1(4) . 6_655 ?
C25_8 N7_8 C27_8 106.6(5) . . ?
C27_8 N7_8 Ag2 129.8(4) . 6_655 ?
N1_9 Ag1_9 N1_9 180.0(7) 5_665 . ?
C1_9 N1_9 Ag1_9 123.5(10) . . ?
C1_9 N1_9 C2_9 100.9(14) . . ?
C2_9 N1_9 Ag1_9 134.7(12) . . ?
C1_9 N2_9 C3_9 105.4(15) . . ?
C1_9 N2_9 C4_9 124.4(13) . . ?
C3_9 N2_9 C4_9 130.1(14) . . ?
N1_9 C1_9 H1_9 122.9 . . ?
N2_9 C1_9 N1_9 114.2(14) . . ?
N2_9 C1_9 H1_9 122.9 . . ?
N1_9 C2_9 H2_9 123.7 . . ?
C3_9 C2_9 N1_9 112.7(16) . . ?
C3_9 C2_9 H2_9 123.7 . . ?
N2_9 C3_9 H3_9 126.6 . . ?
C2_9 C3_9 N2_9 106.8(16) . . ?
C2_9 C3_9 H3_9 126.6 . . ?
C5_9 C4_9 N2_9 121.0(8) . . ?
C5_9 C4_9 C9_9 120.0 . . ?
C9_9 C4_9 N2_9 119.0(8) . . ?
C4_9 C5_9 H5_9 120.0 . . ?
C4_9 C5_9 C6_9 120.0 . . ?
C6_9 C5_9 H5_9 120.0 . . ?
C5_9 C6_9 H6_9 120.0 . . ?
C5_9 C6_9 C7_9 120.0 . . ?
C7_9 C6_9 H6_9 120.0 . . ?
C6_9 C7_9 N3_9 123.1(7) . . ?
C8_9 C7_9 C6_9 120.0 . . ?
C8_9 C7_9 N3_9 116.6(7) . . ?
C7_9 C8_9 H8_9 120.0 . . ?
C9_9 C8_9 C7_9 120.0 . . ?
C9_9 C8_9 H8_9 120.0 . . ?
C4_9 C9_9 H9_9 120.0 . . ?
C8_9 C9_9 C4_9 120.0 . . ?
C8_9 C9_9 H9_9 120.0 . . ?
C20_9 C19_9 N3_9 118(2) . . ?
C24_9 C19_9 C20_9 118.9 . . ?
C24_9 C19_9 N3_9 123(2) . . ?
C19_9 C20_9 H20_9 118.9 . . ?
C21_9 C20_9 C19_9 122.2 . . ?
C21_9 C20_9 H20_9 119.0 . . ?
C20_9 C21_9 H21_9 120.4 . . ?
C20_9 C21_9 C22_9 119.1 . . ?
C22_9 C21_9 H21_9 120.5 . . ?
C21_9 C22_9 N6_9 120.0 . . ?
C23_9 C22_9 C21_9 120.8 . . ?
C23_9 C22_9 N6_9 119.2 . . ?
C22_9 C23_9 H23_9 120.4 . . ?
C22_9 C23_9 C24_9 119.2 . . ?
C24_9 C23_9 H23_9 120.4 . . ?
C19_9 C24_9 C23_9 119.6 . . ?
C19_9 C24_9 H24_9 120.1 . . ?
C23_9 C24_9 H24_9 120.3 . . ?
N6_9 C25_9 N7_9 108.9 . . ?
C27_9 C26_9 H26_9 117.8 . . ?
C27_9 C26_9 N6_9 106.0 . . ?
N6_9 C26_9 H26_9 133.2 . . ?
C26_9 C27_9 H27_9 125.7 . . ?
N7_9 C27_9 C26_9 108.6 . . ?
N7_9 C27_9 H27_9 125.7 . . ?
C25_9 N6_9 C22_9 124.3 . . ?
C25_9 N6_9 C26_9 108.8 . . ?
C26_9 N6_9 C22_9 126.6 . . ?
C27_9 N7_9 C25_9 107.4 . . ?
C7_9 N3_9 C19_9 113.7(15) . . ?
O1_10 N1_10 O2_10 116(3) . . ?
O1_10 N1_10 O3_10 115(3) . . ?
O2_10 N1_10 O3_10 128.0(17) . . ?
C9_2 C4_2 N2_2 120.2(5) . . ?
C5_2 C4_2 C9_2 120.7(5) . . ?
C5_2 C4_2 N2_2 119.1(5) . . ?
C7_2 C8_2 H8_2 119.8 . . ?
C9_2 C8_2 H8_2 119.8 . . ?
C9_2 C8_2 C7_2 120.5(6) . . ?
C15_2 C10_2 C11_2 118.7(6) . . ?
C15_2 C10_2 N3_2 121.2(5) . . ?
C11_2 C10_2 N3_2 120.0(5) . . ?
C12_2 C13_2 N5_2 118.7(5) . . ?
C14_2 C13_2 C12_2 120.2(6) . . ?
C14_2 C13_2 N5_2 121.1(5) . . ?
C21_2 C20_2 H20_2 119.4 . . ?
C21_2 C20_2 C19_2 121.2(6) . . ?
C19_2 C20_2 H20_2 119.4 . . ?
C10_2 C15_2 H15_2 119.9 . . ?
C14_2 C15_2 C10_2 120.1(6) . . ?
C14_2 C15_2 H15_2 119.9 . . ?
C20_2 C21_2 H21_2 120.1 . . ?
C20_2 C21_2 C22_2 119.7(5) . . ?
C22_2 C21_2 H21_2 120.1 . . ?
C13_2 C12_2 H12_2 120.1 . . ?
C11_2 C12_2 C13_2 119.8(6) . . ?
C11_2 C12_2 H12_2 120.1 . . ?
C10_2 C11_2 H11_2 119.5 . . ?
C12_2 C11_2 C10_2 121.0(6) . . ?
C12_2 C11_2 H11_2 119.5 . . ?
C20_2 C19_2 C24_2 118.2(5) . . ?
C20_2 C19_2 N3_2 120.6(5) . . ?
N3_2 C19_2 C24_2 121.2(5) . . ?
C8_2 C7_2 N3_2 118.9(5) . . ?
C6_2 C7_2 C8_2 118.8(5) . . ?
C6_2 C7_2 N3_2 122.3(5) . . ?
N1_2 C1_2 H1_2 124.0 . . ?
N1_2 C1_2 N2_2 112.0(6) . . ?
N2_2 C1_2 H1_2 124.0 . . ?
C13_2 C14_2 C15_2 120.0(6) . . ?
C13_2 C14_2 H14_2 120.0 . . ?
C15_2 C14_2 H14_2 120.0 . . ?
C21_2 C22_2 N6_2 119.2(5) . . ?
C23_2 C22_2 C21_2 120.0(6) . . ?
C23_2 C22_2 N6_2 120.8(6) . . ?
C4_2 C9_2 H9_2 119.8 . . ?
C8_2 C9_2 C4_2 120.5(5) . . ?
C8_2 C9_2 H9_2 119.8 . . ?
C4_2 C5_2 H5_2 120.7 . . ?
C4_2 C5_2 C6_2 118.6(6) . . ?
C6_2 C5_2 H5_2 120.7 . . ?
C22_2 C23_2 H23_2 119.8 . . ?
C22_2 C23_2 C24_2 120.5(6) . . ?
C24_2 C23_2 H23_2 119.8 . . ?
N5_2 C16_2 H16_2 124.2 . . ?
N4_2 C16_2 H16_2 124.2 . . ?
N4_2 C16_2 N5_2 111.6(7) . . ?
C19_2 C24_2 H24_2 119.8 . . ?
C23_2 C24_2 C19_2 120.3(5) . . ?
C23_2 C24_2 H24_2 119.8 . . ?
C7_2 C6_2 C5_2 121.0(5) . . ?
C7_2 C6_2 H6_2 119.5 . . ?
C5_2 C6_2 H6_2 119.5 . . ?
N6_2 C25_2 H25_2 125.3 . . ?
N7_2 C25_2 H25_2 125.3 . . ?
N7_2 C25_2 N6_2 109.3(6) . . ?
C18_2 C17_2 H17_2 127.3 . . ?
C18_2 C17_2 N5_2 105.5(7) . . ?
N5_2 C17_2 H17_2 127.3 . . ?
C17_2 C18_2 H18_2 124.3 . . ?
C17_2 C18_2 N4_2 111.3(8) . . ?
N4_2 C18_2 H18_2 124.3 . . ?
C2B_2 C3B_2 H3B_2 127.0 . . ?
C2B_2 C3B_2 N2_2 106.0(18) . . ?
N2_2 C3B_2 H3B_2 127.0 . . ?
C27_2 C26_2 H26_2 127.0 . . ?
N6_2 C26_2 H26_2 127.0 . . ?
N6_2 C26_2 C27_2 106.0(8) . . ?
C3B_2 C2B_2 H2B_2 124.4 . . ?
C3B_2 C2B_2 N1_2 111.1(18) . . ?
N1_2 C2B_2 H2B_2 124.4 . . ?
C26_2 C27_2 H27_2 125.0 . . ?
N7_2 C27_2 C26_2 110.1(8) . . ?
N7_2 C27_2 H27_2 125.0 . . ?
C2A N1_2 Ag3 129.4(6) . . ?
C1_2 N1_2 Ag3 122.7(5) . . ?
C1_2 N1_2 C2A 104.9(7) . . ?
C1_2 N1_2 C2B_2 102.2(10) . . ?
C2B_2 N1_2 Ag3 131.8(10) . . ?
C3A N2_2 C4_2 126.9(7) . . ?
C1_2 N2_2 C3A 105.4(7) . . ?
C1_2 N2_2 C4_2 125.7(5) . . ?
C1_2 N2_2 C3B_2 102.9(9) . . ?
C3B_2 N2_2 C4_2 126.0(10) . . ?
C19_2 N3_2 C10_2 119.9(4) . . ?
C19_2 N3_2 C7_2 121.6(5) . . ?
C7_2 N3_2 C10_2 118.1(5) . . ?
C16_2 N5_2 C13_2 128.2(6) . . ?
C16_2 N5_2 C17_2 106.1(6) . . ?
C17_2 N5_2 C13_2 125.6(5) . . ?
C16_2 N4_2 Ag4 132.2(5) . . ?
C16_2 N4_2 Ag4A 114.1(7) . . ?
C16_2 N4_2 C18_2 105.4(6) . . ?
C18_2 N4_2 Ag4 121.9(6) . . ?
C18_2 N4_2 Ag4A 140.0(7) . . ?
C25_2 N6_2 C22_2 123.8(6) . . ?
C26_2 N6_2 C22_2 127.6(6) . . ?
C26_2 N6_2 C25_2 108.6(6) . . ?
Ag4 N7_2 Ag4A 21.1(4) 6_566 6_566 ?
C25_2 N7_2 Ag4 123.9(5) . 6_566 ?
C25_2 N7_2 Ag4A 118.0(6) . 6_566 ?
C27_2 N7_2 Ag4 130.1(6) . 6_566 ?
C27_2 N7_2 Ag4A 128.6(7) . 6_566 ?
C27_2 N7_2 C25_2 105.9(6) . . ?

loop_
_geom_bond_atom_site_label_1
_geom_bond_atom_site_label_2
_geom_bond_distance
_geom_bond_site_symmetry_2
_geom_bond_publ_flag
Ag2 N5_8 2.091(5) . ?
Ag2 N7_8 2.106(5) 6_565 ?
Ag3 N1_8 2.101(5) . ?
Ag3 N1_2 2.110(5) . ?
Ag4 N4_2 2.114(6) . ?
Ag4 N7_2 2.086(6) 6_656 ?
Ag4A N4_2 2.242(13) . ?
Ag4A N7_2 2.273(9) 6_656 ?
C2A H2A 0.9500 . ?
C2A C3A 1.305(16) . ?
C2A N1_2 1.448(16) . ?
C3A H3A 0.9500 . ?
C3A N2_2 1.412(14) . ?
N1_3 O1_3 1.208(17) . ?
N1_3 O2_3 1.189(14) . ?
N1_3 O3_3 1.304(15) . ?
N1_4 O1_4 1.226(16) . ?
N1_4 O2_4 1.106(12) . ?
N1_4 O3_4 1.346(18) . ?
N1_5 O1_5 1.19(6) . ?
N1_5 O2_5 1.21(3) . ?
N1_5 O3_5 1.30(8) . ?
N1_7 O1_7 1.10(2) . ?
N1_7 O2_7 1.09(2) . ?
N1_7 O3_7 1.34(2) . ?
N1_8 C1_8 1.310(7) . ?
N1_8 C2_8 1.372(9) . ?
N2_8 C1_8 1.340(7) . ?
N2_8 C3_8 1.371(8) . ?
N2_8 C4_8 1.435(6) . ?
N3_8 C7_8 1.408(6) . ?
N3_8 C10_8 1.417(7) . ?
N3_8 C19_8 1.429(6) . ?
N4_8 C13_8 1.435(7) . ?
N4_8 C16_8 1.377(8) . ?
N4_8 C18_8 1.352(7) . ?
C1_8 H1_8 0.9500 . ?
C2_8 H2_8 0.9500 . ?
C2_8 C3_8 1.362(10) . ?
C3_8 H3_8 0.9500 . ?
C4_8 C5_8 1.370(7) . ?
C4_8 C9_8 1.391(8) . ?
C5_8 H5_8 0.9500 . ?
C5_8 C6_8 1.388(8) . ?
C6_8 H6_8 0.9500 . ?
C6_8 C7_8 1.381(8) . ?
C7_8 C8_8 1.376(7) . ?
C8_8 H8_8 0.9500 . ?
C8_8 C9_8 1.375(8) . ?
C9_8 H9_8 0.9500 . ?
C10_8 C11_8 1.387(8) . ?
C10_8 C15_8 1.405(8) . ?
C11_8 H11_8 0.9500 . ?
C11_8 C12_8 1.390(8) . ?
C12_8 H12_8 0.9500 . ?
C12_8 C13_8 1.377(8) . ?
C13_8 C14_8 1.378(8) . ?
C14_8 H14_8 0.9500 . ?
C14_8 C15_8 1.368(9) . ?
C15_8 H15_8 0.9500 . ?
C16_8 H16_8 0.9500 . ?
C16_8 C17_8 1.347(9) . ?
C17_8 H17_8 0.9500 . ?
C17_8 N5_8 1.397(8) . ?
C18_8 H18_8 0.9500 . ?
C18_8 N5_8 1.313(8) . ?
C19_8 C20_8 1.398(7) . ?
C19_8 C24_8 1.394(7) . ?
C20_8 H20_8 0.9500 . ?
C20_8 C21_8 1.368(7) . ?
C21_8 H21_8 0.9500 . ?
C21_8 C22_8 1.385(7) . ?
C22_8 C23_8 1.367(7) . ?
C22_8 N6_8 1.441(7) . ?
C23_8 H23_8 0.9500 . ?
C23_8 C24_8 1.387(8) . ?
C24_8 H24_8 0.9500 . ?
C25_8 H25_8 0.9500 . ?
C25_8 N6_8 1.344(7) . ?
C25_8 N7_8 1.316(8) . ?
C26_8 H26_8 0.9500 . ?
C26_8 C27_8 1.359(9) . ?
C26_8 N6_8 1.347(7) . ?
C27_8 H27_8 0.9500 . ?
C27_8 N7_8 1.345(8) . ?
Ag1_9 N1_9 2.053(15) 5_665 ?
Ag1_9 N1_9 2.054(15) . ?
N1_9 C1_9 1.35(2) . ?
N1_9 C2_9 1.41(2) . ?
N2_9 C1_9 1.303(19) . ?
N2_9 C3_9 1.41(2) . ?
N2_9 C4_9 1.491(17) . ?
C1_9 H1_9 0.9500 . ?
C2_9 H2_9 0.9500 . ?
C2_9 C3_9 1.27(2) . ?
C3_9 H3_9 0.9500 . ?
C4_9 C5_9 1.3900 . ?
C4_9 C9_9 1.3900 . ?
C5_9 H5_9 0.9500 . ?
C5_9 C6_9 1.3900 . ?
C6_9 H6_9 0.9500 . ?
C6_9 C7_9 1.3900 . ?
C7_9 C8_9 1.3900 . ?
C7_9 N3_9 1.417(8) . ?
C8_9 H8_9 0.9500 . ?
C8_9 C9_9 1.3900 . ?
C9_9 H9_9 0.9500 . ?
C19_9 C20_9 1.3981 . ?
C19_9 C24_9 1.3892 . ?
C19_9 N3_9 1.454(13) . ?
C20_9 H20_9 0.9305 . ?
C20_9 C21_9 1.3474 . ?
C21_9 H21_9 0.9300 . ?
C21_9 C22_9 1.4020 . ?
C22_9 C23_9 1.3832 . ?
C22_9 N6_9 1.4448 . ?
C23_9 H23_9 0.9299 . ?
C23_9 C24_9 1.4127 . ?
C24_9 H24_9 0.9302 . ?
C25_9 N6_9 1.3110 . ?
C25_9 N7_9 1.3387 . ?
C26_9 H26_9 0.9798 . ?
C26_9 C27_9 1.3526 . ?
C26_9 N6_9 1.3562 . ?
C27_9 H27_9 0.9299 . ?
C27_9 N7_9 1.3326 . ?
N1_10 O1_10 1.28(2) . ?
N1_10 O2_10 1.32(2) . ?
N1_10 O3_10 1.35(2) . ?
C4_2 C9_2 1.380(8) . ?
C4_2 C5_2 1.367(8) . ?
C4_2 N2_2 1.438(7) . ?
C8_2 H8_2 0.9500 . ?
C8_2 C7_2 1.397(8) . ?
C8_2 C9_2 1.363(8) . ?
C10_2 C15_2 1.390(8) . ?
C10_2 C11_2 1.392(8) . ?
C10_2 N3_2 1.422(7) . ?
C13_2 C12_2 1.394(8) . ?
C13_2 C14_2 1.363(8) . ?
C13_2 N5_2 1.448(8) . ?
C20_2 H20_2 0.9500 . ?
C20_2 C21_2 1.378(8) . ?
C20_2 C19_2 1.397(7) . ?
C15_2 H15_2 0.9500 . ?
C15_2 C14_2 1.375(9) . ?
C21_2 H21_2 0.9500 . ?
C21_2 C22_2 1.387(9) . ?
C12_2 H12_2 0.9500 . ?
C12_2 C11_2 1.345(9) . ?
C11_2 H11_2 0.9500 . ?
C19_2 C24_2 1.399(8) . ?
C19_2 N3_2 1.398(7) . ?
C7_2 C6_2 1.367(9) . ?
C7_2 N3_2 1.422(7) . ?
C1_2 H1_2 0.9500 . ?
C1_2 N1_2 1.309(8) . ?
C1_2 N2_2 1.324(7) . ?
C14_2 H14_2 0.9500 . ?
C22_2 C23_2 1.377(8) . ?
C22_2 N6_2 1.442(8) . ?
C9_2 H9_2 0.9500 . ?
C5_2 H5_2 0.9500 . ?
C5_2 C6_2 1.414(8) . ?
C23_2 H23_2 0.9500 . ?
C23_2 C24_2 1.386(8) . ?
C16_2 H16_2 0.9500 . ?
C16_2 N5_2 1.318(8) . ?
C16_2 N4_2 1.290(9) . ?
C24_2 H24_2 0.9500 . ?
C6_2 H6_2 0.9500 . ?
C25_2 H25_2 0.9500 . ?
C25_2 N6_2 1.346(8) . ?
C25_2 N7_2 1.327(9) . ?
C17_2 H17_2 0.9500 . ?
C17_2 C18_2 1.313(10) . ?
C17_2 N5_2 1.358(9) . ?
C18_2 H18_2 0.9500 . ?
C18_2 N4_2 1.318(10) . ?
C3B_2 H3B_2 0.9500 . ?
C3B_2 C2B_2 1.32(2) . ?
C3B_2 N2_2 1.38(2) . ?
C26_2 H26_2 0.9500 . ?
C26_2 C27_2 1.363(12) . ?
C26_2 N6_2 1.312(10) . ?
C2B_2 H2B_2 0.9500 . ?
C2B_2 N1_2 1.35(2) . ?
C27_2 H27_2 0.9500 . ?
C27_2 N7_2 1.326(11) . ?

loop_
_geom_torsion_atom_site_label_1
_geom_torsion_atom_site_label_2
_geom_torsion_atom_site_label_3
_geom_torsion_atom_site_label_4
_geom_torsion
_geom_torsion_site_symmetry_1
_geom_torsion_site_symmetry_2
_geom_torsion_site_symmetry_3
_geom_torsion_site_symmetry_4
_geom_torsion_publ_flag
Ag3 N1_8 C1_8 N2_8 -177.0(4) . . . . ?
Ag3 N1_8 C2_8 C3_8 176.1(5) . . . . ?
C2A C3A N2_2 C4_2 175.0(10) . . . . ?
C2A C3A N2_2 C1_2 10.5(15) . . . . ?
C3A C2A N1_2 Ag3 -166.6(9) . . . . ?
C3A C2A N1_2 C1_2 -6.3(15) . . . . ?
N1_8 C2_8 C3_8 N2_8 0.1(9) . . . . ?
N2_8 C4_8 C5_8 C6_8 178.4(5) . . . . ?
N2_8 C4_8 C9_8 C8_8 -178.0(5) . . . . ?
N3_8 C7_8 C8_8 C9_8 176.3(5) . . . . ?
N3_8 C10_8 C11_8 C12_8 174.3(5) . . . . ?
N3_8 C10_8 C15_8 C14_8 -174.9(5) . . . . ?
N3_8 C19_8 C20_8 C21_8 174.0(5) . . . . ?
N3_8 C19_8 C24_8 C23_8 -175.7(5) . . . . ?
N4_8 C13_8 C14_8 C15_8 172.9(5) . . . . ?
N4_8 C16_8 C17_8 N5_8 -2.1(8) . . . . ?
N4_8 C18_8 N5_8 Ag2 -178.0(4) . . . . ?
N4_8 C18_8 N5_8 C17_8 -1.1(7) . . . . ?
C1_8 N1_8 C2_8 C3_8 0.6(9) . . . . ?
C1_8 N2_8 C3_8 C2_8 -0.8(8) . . . . ?
C1_8 N2_8 C4_8 C5_8 179.3(5) . . . . ?
C1_8 N2_8 C4_8 C9_8 -2.7(8) . . . . ?
C2_8 N1_8 C1_8 N2_8 -1.1(7) . . . . ?
C3_8 N2_8 C1_8 N1_8 1.2(7) . . . . ?
C3_8 N2_8 C4_8 C5_8 -4.5(9) . . . . ?
C3_8 N2_8 C4_8 C9_8 173.5(6) . . . . ?
C4_8 N2_8 C1_8 N1_8 178.1(5) . . . . ?
C4_8 N2_8 C3_8 C2_8 -177.6(6) . . . . ?
C4_8 C5_8 C6_8 C7_8 -1.9(10) . . . . ?
C5_8 C4_8 C9_8 C8_8 0.0(8) . . . . ?
C5_8 C6_8 C7_8 N3_8 -175.9(5) . . . . ?
C5_8 C6_8 C7_8 C8_8 3.0(9) . . . . ?
C6_8 C7_8 C8_8 C9_8 -2.6(8) . . . . ?
C7_8 N3_8 C10_8 C11_8 143.3(5) . . . . ?
C7_8 N3_8 C10_8 C15_8 -39.6(7) . . . . ?
C7_8 N3_8 C19_8 C20_8 141.5(5) . . . . ?
C7_8 N3_8 C19_8 C24_8 -39.1(8) . . . . ?
C7_8 C8_8 C9_8 C4_8 1.2(9) . . . . ?
C9_8 C4_8 C5_8 C6_8 0.3(9) . . . . ?
C10_8 N3_8 C7_8 C6_8 135.3(6) . . . . ?
C10_8 N3_8 C7_8 C8_8 -43.6(7) . . . . ?
C10_8 N3_8 C19_8 C20_8 -25.7(7) . . . . ?
C10_8 N3_8 C19_8 C24_8 153.7(5) . . . . ?
C10_8 C11_8 C12_8 C13_8 0.9(9) . . . . ?
C11_8 C10_8 C15_8 C14_8 2.2(9) . . . . ?
C11_8 C12_8 C13_8 N4_8 -173.7(5) . . . . ?
C11_8 C12_8 C13_8 C14_8 1.9(9) . . . . ?
C12_8 C13_8 C14_8 C15_8 -2.5(9) . . . . ?
C13_8 N4_8 C16_8 C17_8 178.8(6) . . . . ?
C13_8 N4_8 C18_8 N5_8 -177.6(5) . . . . ?
C13_8 C14_8 C15_8 C10_8 0.5(9) . . . . ?
C15_8 C10_8 C11_8 C12_8 -2.9(9) . . . . ?
C16_8 N4_8 C13_8 C12_8 36.9(8) . . . . ?
C16_8 N4_8 C13_8 C14_8 -138.7(6) . . . . ?
C16_8 N4_8 C18_8 N5_8 -0.2(7) . . . . ?
C16_8 C17_8 N5_8 Ag2 179.0(5) . . . . ?
C16_8 C17_8 N5_8 C18_8 1.9(8) . . . . ?
C18_8 N4_8 C13_8 C12_8 -146.2(6) . . . . ?
C18_8 N4_8 C13_8 C14_8 38.2(9) . . . . ?
C18_8 N4_8 C16_8 C17_8 1.4(7) . . . . ?
C19_8 N3_8 C7_8 C6_8 -31.9(8) . . . . ?
C19_8 N3_8 C7_8 C8_8 149.2(5) . . . . ?
C19_8 N3_8 C10_8 C11_8 -49.1(7) . . . . ?
C19_8 N3_8 C10_8 C15_8 128.0(5) . . . . ?
C19_8 C20_8 C21_8 C22_8 3.1(9) . . . . ?
C20_8 C19_8 C24_8 C23_8 3.7(8) . . . . ?
C20_8 C21_8 C22_8 C23_8 1.2(8) . . . . ?
C20_8 C21_8 C22_8 N6_8 -179.6(5) . . . . ?
C21_8 C22_8 C23_8 C24_8 -2.9(8) . . . . ?
C21_8 C22_8 N6_8 C25_8 -39.0(8) . . . . ?
C21_8 C22_8 N6_8 C26_8 136.4(6) . . . . ?
C22_8 C23_8 C24_8 C19_8 0.4(8) . . . . ?
C23_8 C22_8 N6_8 C25_8 140.2(6) . . . . ?
C23_8 C22_8 N6_8 C26_8 -44.4(8) . . . . ?
C24_8 C19_8 C20_8 C21_8 -5.5(8) . . . . ?
C26_8 C27_8 N7_8 Ag2 -171.7(4) . . . 6_655 ?
C26_8 C27_8 N7_8 C25_8 -0.4(7) . . . . ?
C27_8 C26_8 N6_8 C22_8 -175.6(5) . . . . ?
C27_8 C26_8 N6_8 C25_8 0.4(7) . . . . ?
N6_8 C22_8 C23_8 C24_8 177.9(5) . . . . ?
N6_8 C25_8 N7_8 Ag2 172.7(4) . . . 6_655 ?
N6_8 C25_8 N7_8 C27_8 0.7(7) . . . . ?
N6_8 C26_8 C27_8 N7_8 0.0(8) . . . . ?
N7_8 C25_8 N6_8 C22_8 175.4(5) . . . . ?
N7_8 C25_8 N6_8 C26_8 -0.7(7) . . . . ?
Ag1_9 N1_9 C1_9 N2_9 171.4(8) . . . . ?
Ag1_9 N1_9 C2_9 C3_9 -170.8(9) . . . . ?
N1_9 C2_9 C3_9 N2_9 2.6(16) . . . . ?
N2_9 C4_9 C5_9 C6_9 -178.8(9) . . . . ?
N2_9 C4_9 C9_9 C8_9 178.9(9) . . . . ?
C1_9 N1_9 C2_9 C3_9 -2.4(14) . . . . ?
C1_9 N2_9 C3_9 C2_9 -1.7(14) . . . . ?
C1_9 N2_9 C4_9 C5_9 -141.5(10) . . . . ?
C1_9 N2_9 C4_9 C9_9 39.7(13) . . . . ?
C2_9 N1_9 C1_9 N2_9 1.2(13) . . . . ?
C3_9 N2_9 C1_9 N1_9 0.2(14) . . . . ?
C3_9 N2_9 C4_9 C5_9 34.4(15) . . . . ?
C3_9 N2_9 C4_9 C9_9 -144.5(11) . . . . ?
C4_9 N2_9 C1_9 N1_9 176.9(9) . . . . ?
C4_9 N2_9 C3_9 C2_9 -178.1(11) . . . . ?
C4_9 C5_9 C6_9 C7_9 0.0 . . . . ?
C5_9 C4_9 C9_9 C8_9 0.0 . . . . ?
C5_9 C6_9 C7_9 C8_9 0.0 . . . . ?
C5_9 C6_9 C7_9 N3_9 -173.5(10) . . . . ?
C6_9 C7_9 C8_9 C9_9 0.0 . . . . ?
C6_9 C7_9 N3_9 C19_9 22.5(19) . . . . ?
C7_9 C8_9 C9_9 C4_9 0.0 . . . . ?
C8_9 C7_9 N3_9 C19_9 -151.2(18) . . . . ?
C9_9 C4_9 C5_9 C6_9 0.0 . . . . ?
C19_9 C20_9 C21_9 C22_9 3.1 . . . . ?
C20_9 C19_9 C24_9 C23_9 4.6 . . . . ?
C20_9 C19_9 N3_9 C7_9 -128.1(16) . . . . ?
C20_9 C21_9 C22_9 C23_9 0.7 . . . . ?
C20_9 C21_9 C22_9 N6_9 179.4 . . . . ?
C21_9 C22_9 C23_9 C24_9 -1.6 . . . . ?
C21_9 C22_9 N6_9 C25_9 -37.7 . . . . ?
C21_9 C22_9 N6_9 C26_9 134.1 . . . . ?
C22_9 C23_9 C24_9 C19_9 -1.0 . . . . ?
C23_9 C22_9 N6_9 C25_9 141.1 . . . . ?
C23_9 C22_9 N6_9 C26_9 -47.1 . . . . ?
C24_9 C19_9 C20_9 C21_9 -5.7 . . . . ?
C24_9 C19_9 N3_9 C7_9 58(2) . . . . ?
C26_9 C27_9 N7_9 C25_9 -4.5 . . . . ?
C27_9 C26_9 N6_9 C22_9 -175.9 . . . . ?
C27_9 C26_9 N6_9 C25_9 -3.0 . . . . ?
N6_9 C22_9 C23_9 C24_9 179.6 . . . . ?
N6_9 C25_9 N7_9 C27_9 2.6 . . . . ?
N6_9 C26_9 C27_9 N7_9 4.6 . . . . ?
N7_9 C25_9 N6_9 C22_9 173.4 . . . . ?
N7_9 C25_9 N6_9 C26_9 0.3 . . . . ?
N3_9 C7_9 C8_9 C9_9 173.9(9) . . . . ?
N3_9 C19_9 C20_9 C21_9 180(2) . . . . ?
N3_9 C19_9 C24_9 C23_9 179(2) . . . . ?
C4_2 C5_2 C6_2 C7_2 -1.0(11) . . . . ?
C8_2 C7_2 C6_2 C5_2 0.7(10) . . . . ?
C8_2 C7_2 N3_2 C10_2 47.2(8) . . . . ?
C8_2 C7_2 N3_2 C19_2 -140.4(6) . . . . ?
C10_2 C15_2 C14_2 C13_2 -1.3(9) . . . . ?
C13_2 C12_2 C11_2 C10_2 -0.4(9) . . . . ?
C20_2 C21_2 C22_2 C23_2 1.6(9) . . . . ?
C20_2 C21_2 C22_2 N6_2 -178.8(5) . . . . ?
C20_2 C19_2 C24_2 C23_2 -1.3(9) . . . . ?
C20_2 C19_2 N3_2 C10_2 22.1(8) . . . . ?
C20_2 C19_2 N3_2 C7_2 -150.2(6) . . . . ?
C15_2 C10_2 C11_2 C12_2 2.7(9) . . . . ?
C15_2 C10_2 N3_2 C19_2 -127.2(6) . . . . ?
C15_2 C10_2 N3_2 C7_2 45.3(7) . . . . ?
C21_2 C20_2 C19_2 C24_2 2.2(9) . . . . ?
C21_2 C20_2 C19_2 N3_2 -179.4(5) . . . . ?
C21_2 C22_2 C23_2 C24_2 -0.7(10) . . . . ?
C21_2 C22_2 N6_2 C25_2 44.9(10) . . . . ?
C21_2 C22_2 N6_2 C26_2 -136.6(9) . . . . ?
C12_2 C13_2 C14_2 C15_2 3.6(9) . . . . ?
C12_2 C13_2 N5_2 C16_2 162.0(6) . . . . ?
C12_2 C13_2 N5_2 C17_2 -20.9(9) . . . . ?
C11_2 C10_2 C15_2 C14_2 -1.8(8) . . . . ?
C11_2 C10_2 N3_2 C19_2 51.6(8) . . . . ?
C11_2 C10_2 N3_2 C7_2 -135.9(6) . . . . ?
C19_2 C20_2 C21_2 C22_2 -2.4(9) . . . . ?
C7_2 C8_2 C9_2 C4_2 0.0(9) . . . . ?
C14_2 C13_2 C12_2 C11_2 -2.8(9) . . . . ?
C14_2 C13_2 N5_2 C16_2 -21.3(9) . . . . ?
C14_2 C13_2 N5_2 C17_2 155.8(7) . . . . ?
C22_2 C23_2 C24_2 C19_2 0.6(10) . . . . ?
C9_2 C4_2 C5_2 C6_2 0.8(10) . . . . ?
C9_2 C4_2 N2_2 C3A -165.0(11) . . . . ?
C9_2 C4_2 N2_2 C1_2 -3.5(10) . . . . ?
C9_2 C4_2 N2_2 C3B_2 146.3(14) . . . . ?
C9_2 C8_2 C7_2 C6_2 -0.2(9) . . . . ?
C9_2 C8_2 C7_2 N3_2 179.8(5) . . . . ?
C5_2 C4_2 C9_2 C8_2 -0.3(10) . . . . ?
C5_2 C4_2 N2_2 C3A 14.0(13) . . . . ?
C5_2 C4_2 N2_2 C1_2 175.6(6) . . . . ?
C5_2 C4_2 N2_2 C3B_2 -34.7(16) . . . . ?
C23_2 C22_2 N6_2 C25_2 -135.6(7) . . . . ?
C23_2 C22_2 N6_2 C26_2 42.9(12) . . . . ?
C24_2 C19_2 N3_2 C10_2 -159.6(6) . . . . ?
C24_2 C19_2 N3_2 C7_2 28.1(8) . . . . ?
C6_2 C7_2 N3_2 C10_2 -132.9(6) . . . . ?
C6_2 C7_2 N3_2 C19_2 39.5(9) . . . . ?
C17_2 C18_2 N4_2 Ag4 -173.3(7) . . . . ?
C17_2 C18_2 N4_2 Ag4A 171.3(8) . . . . ?
C17_2 C18_2 N4_2 C16_2 0.1(11) . . . . ?
C18_2 C17_2 N5_2 C13_2 -176.0(7) . . . . ?
C18_2 C17_2 N5_2 C16_2 1.5(10) . . . . ?
C3B_2 C2B_2 N1_2 Ag3 170.6(13) . . . . ?
C3B_2 C2B_2 N1_2 C1_2 11(2) . . . . ?
C26_2 C27_2 N7_2 Ag4 173.7(8) . . . 6_566 ?
C26_2 C27_2 N7_2 Ag4A 146.4(11) . . . 6_566 ?
C26_2 C27_2 N7_2 C25_2 -1.9(14) . . . . ?
C2B_2 C3B_2 N2_2 C4_2 -171.3(13) . . . . ?
C2B_2 C3B_2 N2_2 C1_2 -16(2) . . . . ?
C27_2 C26_2 N6_2 C22_2 -177.6(9) . . . . ?
C27_2 C26_2 N6_2 C25_2 1.1(13) . . . . ?
N1_2 C2A C3A N2_2 -2.6(17) . . . . ?
N1_2 C1_2 N2_2 C3A -15.1(10) . . . . ?
N1_2 C1_2 N2_2 C4_2 -179.9(6) . . . . ?
N1_2 C1_2 N2_2 C3B_2 24.8(13) . . . . ?
N2_2 C4_2 C9_2 C8_2 178.7(6) . . . . ?
N2_2 C4_2 C5_2 C6_2 -178.2(6) . . . . ?
N2_2 C1_2 N1_2 Ag3 175.5(4) . . . . ?
N2_2 C1_2 N1_2 C2A 13.5(10) . . . . ?
N2_2 C1_2 N1_2 C2B_2 -22.6(14) . . . . ?
N2_2 C3B_2 C2B_2 N1_2 3(3) . . . . ?
N3_2 C10_2 C15_2 C14_2 177.0(5) . . . . ?
N3_2 C10_2 C11_2 C12_2 -176.2(5) . . . . ?
N3_2 C19_2 C24_2 C23_2 -179.6(6) . . . . ?
N3_2 C7_2 C6_2 C5_2 -179.3(6) . . . . ?
N5_2 C13_2 C12_2 C11_2 174.0(5) . . . . ?
N5_2 C13_2 C14_2 C15_2 -173.1(5) . . . . ?
N5_2 C16_2 N4_2 Ag4 173.4(5) . . . . ?
N5_2 C16_2 N4_2 Ag4A -172.9(5) . . . . ?
N5_2 C16_2 N4_2 C18_2 0.9(9) . . . . ?
N5_2 C17_2 C18_2 N4_2 -1.0(12) . . . . ?
N4_2 C16_2 N5_2 C13_2 175.9(6) . . . . ?
N4_2 C16_2 N5_2 C17_2 -1.6(9) . . . . ?
N6_2 C22_2 C23_2 C24_2 179.7(6) . . . . ?
N6_2 C25_2 N7_2 Ag4 -173.4(5) . . . 6_566 ?
N6_2 C25_2 N7_2 Ag4A -149.8(8) . . . 6_566 ?
N6_2 C25_2 N7_2 C27_2 2.6(11) . . . . ?
N6_2 C26_2 C27_2 N7_2 0.5(15) . . . . ?
N7_2 C25_2 N6_2 C22_2 176.4(7) . . . . ?
N7_2 C25_2 N6_2 C26_2 -2.4(10) . . . . ?

loop_
_platon_squeeze_void_nr
_platon_squeeze_void_average_x
_platon_squeeze_void_average_y
_platon_squeeze_void_average_z
_platon_squeeze_void_volume
_platon_squeeze_void_count_electrons
_platon_squeeze_void_content
1 0.750 0.250 0.750 796 199 '20 H2O'
2 0.750 0.250 0.250 156 25 '2 CH3CN'
3 0.250 0.750 0.250 797 199 '20 H2O'
4 0.250 0.750 0.750 156 25 '2 CH3CN'
